data_4073312
loop_
_publ_author_name
'Zhou, Shuangliu'
'Wang, Shaowu'
'Yang, Gaosheng'
'Li, Qinghai'
'Zhang, Lijun'
'Yao, Zijian'
'Zhou, Zhangkai'
'Song, Hai-bin'

_publ_section_title
;
 Synthesis, Structure, and Diverse Catalytic Activities of
 [Ethylenebis(indenyl)]lanthanide(III) Amides on N&#x2212;H and C&#x2212;H
 Addition to Carbodiimides and&#x025B;-Caprolactone Polymerization
;
_journal_issue 15
_journal_name_full Organometallics
_journal_page_first 3755
_journal_paper_doi 10.1021/om070234s
_journal_volume 26
_journal_year 2007
_chemical_formula_moiety 'C19 H33 N3'
_chemical_formula_sum 'C19 H33 N3'
_chemical_formula_weight 303.48
_chemical_name_systematic
; 
 ? 
;
_space_group_IT_number 14
_symmetry_cell_setting monoclinic
_symmetry_space_group_name_Hall '-P 2yn'
_symmetry_space_group_name_H-M 'P 1 21/n 1'
_atom_sites_solution_hydrogens geom
_atom_sites_solution_primary direct
_atom_sites_solution_secondary difmap
_audit_creation_method SHELXL-97
_cell_angle_alpha 90.00
_cell_angle_beta 95.772(5)
_cell_angle_gamma 90.00
_cell_formula_units_Z 4
_cell_length_a 8.8510(11)
_cell_length_b 14.2184(18)
_cell_length_c 14.9359(17)
_cell_measurement_reflns_used 3538
_cell_measurement_temperature 113(2)
_cell_measurement_theta_max 27.9
_cell_measurement_theta_min 2.0
_cell_volume 1870.1(4)
_computing_cell_refinement CrystalClear
_computing_data_collection CrystalClear
_computing_data_reduction CrystalClear
_computing_publication_material 'CrystalStructure 3.7.0'
_computing_structure_refinement 'SHELXL-97 (Sheldrick, 1997)'
_computing_structure_solution 'SHELXS-97 (Sheldrick, 1990)'
_diffrn_ambient_temperature 113(2)
_diffrn_detector_area_resol_mean 7.31
_diffrn_measured_fraction_theta_full 0.999
_diffrn_measured_fraction_theta_max 0.999
_diffrn_measurement_device_type 'Rigaku Saturn'
_diffrn_measurement_method \w
_diffrn_radiation_monochromator confocal
_diffrn_radiation_source 'rotating anode'
_diffrn_radiation_type MoK\a
_diffrn_radiation_wavelength 0.71070
_diffrn_reflns_av_R_equivalents 0.0588
_diffrn_reflns_av_sigmaI/netI 0.0475
_diffrn_reflns_limit_h_max 10
_diffrn_reflns_limit_h_min -10
_diffrn_reflns_limit_k_max 16
_diffrn_reflns_limit_k_min -16
_diffrn_reflns_limit_l_max 17
_diffrn_reflns_limit_l_min -17
_diffrn_reflns_number 13705
_diffrn_reflns_theta_full 25.00
_diffrn_reflns_theta_max 25.00
_diffrn_reflns_theta_min 1.98
_exptl_absorpt_coefficient_mu 0.064
_exptl_absorpt_correction_T_max 0.9874
_exptl_absorpt_correction_T_min 0.9799
_exptl_absorpt_correction_type multi-scan
_exptl_absorpt_process_details 'Jacobson, R. (1998) Private communication'
_exptl_crystal_colour colorless
_exptl_crystal_density_diffrn 1.078
_exptl_crystal_density_method 'not measured'
_exptl_crystal_description prism
_exptl_crystal_F_000 672
_exptl_crystal_size_max 0.32
_exptl_crystal_size_mid 0.24
_exptl_crystal_size_min 0.20
_refine_diff_density_max 0.402
_refine_diff_density_min -0.256
_refine_diff_density_rms 0.044
_refine_ls_extinction_method none
_refine_ls_goodness_of_fit_ref 1.122
_refine_ls_hydrogen_treatment mixed
_refine_ls_matrix_type full
_refine_ls_number_parameters 216
_refine_ls_number_reflns 3290
_refine_ls_number_restraints 0
_refine_ls_restrained_S_all 1.122
_refine_ls_R_factor_all 0.0735
_refine_ls_R_factor_gt 0.0592
_refine_ls_shift/su_max 0.000
_refine_ls_shift/su_mean 0.000
_refine_ls_structure_factor_coef Fsqd
_refine_ls_weighting_details 'calc w=1/[\s^2^(Fo^2^)+(0.0644P)^2^+0.3357P] where P=(Fo^2^+2Fc^2^)/3'
_refine_ls_weighting_scheme calc
_refine_ls_wR_factor_gt 0.1316
_refine_ls_wR_factor_ref 0.1411
_reflns_number_gt 2784
_reflns_number_total 3290
_reflns_threshold_expression >2sigma(I)
_cod_data_source_file om070234s-file002.cif
_cod_data_source_block 25
_cod_original_sg_symbol_H-M P2(1)/n
_cod_database_code 4073312

loop_
_symmetry_equiv_pos_as_xyz
'x, y, z'
'-x+1/2, y+1/2, -z+1/2'
'-x, -y, -z'
'x-1/2, -y-1/2, z-1/2'

loop_
_atom_site_label
_atom_site_type_symbol
_atom_site_fract_x
_atom_site_fract_y
_atom_site_fract_z
_atom_site_U_iso_or_equiv
_atom_site_adp_type
_atom_site_occupancy
_atom_site_symmetry_multiplicity
_atom_site_calc_flag
_atom_site_refinement_flags
N1 N 0.20361(17) 0.31333(11) 0.78870(10) 0.0188(4) Uani 1 1 d .
N2 N 0.03751(17) 0.42908(13) 0.73447(10) 0.0200(4) Uani 1 1 d .
N3 N 0.29535(19) 0.45063(11) 0.72255(10) 0.0206(4) Uani 1 1 d .
C1 C 0.1824(2) 0.39423(13) 0.74975(12) 0.0190(4) Uani 1 1 d .
C2 C 0.3500(2) 0.27280(13) 0.80101(12) 0.0181(4) Uani 1 1 d .
C3 C 0.4177(2) 0.26113(13) 0.89028(12) 0.0184(4) Uani 1 1 d .
C4 C 0.5558(2) 0.21439(13) 0.90521(13) 0.0225(5) Uani 1 1 d .
H4 H 0.6015 0.2068 0.9651 0.027 Uiso 1 1 calc R
C5 C 0.6282(2) 0.17853(13) 0.83412(13) 0.0247(5) Uani 1 1 d .
H5 H 0.7238 0.1481 0.8453 0.030 Uiso 1 1 calc R
C6 C 0.5599(2) 0.18755(13) 0.74709(13) 0.0229(5) Uani 1 1 d .
H6 H 0.6084 0.1615 0.6988 0.028 Uiso 1 1 calc R
C7 C 0.4211(2) 0.23418(13) 0.72853(12) 0.0187(4) Uani 1 1 d .
C8 C 0.3376(2) 0.29950(13) 0.96805(12) 0.0225(5) Uani 1 1 d .
H8 H 0.2268 0.2863 0.9540 0.027 Uiso 1 1 calc R
C9 C 0.3556(2) 0.40617(14) 0.97542(14) 0.0315(5) Uani 1 1 d .
H9A H 0.4636 0.4220 0.9866 0.047 Uiso 1 1 calc R
H9B H 0.3018 0.4293 1.0253 0.047 Uiso 1 1 calc R
H9C H 0.3129 0.4356 0.9191 0.047 Uiso 1 1 calc R
C10 C 0.3864(2) 0.25535(16) 1.05962(13) 0.0326(5) Uani 1 1 d .
H10A H 0.3788 0.1867 1.0549 0.049 Uiso 1 1 calc R
H10B H 0.3201 0.2779 1.1038 0.049 Uiso 1 1 calc R
H10C H 0.4916 0.2730 1.0790 0.049 Uiso 1 1 calc R
C11 C 0.3460(2) 0.23626(13) 0.63259(12) 0.0204(4) Uani 1 1 d .
H11 H 0.2569 0.2796 0.6308 0.025 Uiso 1 1 calc R
C12 C 0.4516(2) 0.27281(15) 0.56545(13) 0.0287(5) Uani 1 1 d .
H12A H 0.4925 0.3342 0.5855 0.043 Uiso 1 1 calc R
H12B H 0.3947 0.2793 0.5060 0.043 Uiso 1 1 calc R
H12C H 0.5354 0.2284 0.5618 0.043 Uiso 1 1 calc R
C13 C 0.2867(2) 0.13818(14) 0.60520(13) 0.0278(5) Uani 1 1 d .
H13A H 0.3722 0.0943 0.6057 0.042 Uiso 1 1 calc R
H13B H 0.2330 0.1408 0.5446 0.042 Uiso 1 1 calc R
H13C H 0.2169 0.1166 0.6478 0.042 Uiso 1 1 calc R
C14 C -0.0895(2) 0.38531(15) 0.77410(13) 0.0244(5) Uani 1 1 d .
H14 H -0.0850 0.3159 0.7640 0.029 Uiso 1 1 calc R
C15 C -0.2377(2) 0.42208(15) 0.72689(15) 0.0315(5) Uani 1 1 d .
H15A H -0.2452 0.4899 0.7375 0.047 Uiso 1 1 calc R
H15B H -0.3231 0.3899 0.7506 0.047 Uiso 1 1 calc R
H15C H -0.2404 0.4102 0.6621 0.047 Uiso 1 1 calc R
C16 C -0.0842(2) 0.40303(17) 0.87472(14) 0.0375(6) Uani 1 1 d .
H16A H 0.0124 0.3799 0.9046 0.056 Uiso 1 1 calc R
H16B H -0.1685 0.3699 0.8987 0.056 Uiso 1 1 calc R
H16C H -0.0930 0.4707 0.8857 0.056 Uiso 1 1 calc R
C17 C 0.2739(2) 0.52984(13) 0.65912(12) 0.0229(5) Uani 1 1 d .
H17 H 0.1973 0.5735 0.6812 0.027 Uiso 1 1 calc R
C18 C 0.4233(2) 0.58221(15) 0.66024(16) 0.0341(5) Uani 1 1 d .
H18A H 0.4574 0.6015 0.7220 0.051 Uiso 1 1 calc R
H18B H 0.4094 0.6380 0.6218 0.051 Uiso 1 1 calc R
H18C H 0.4997 0.5410 0.6377 0.051 Uiso 1 1 calc R
C19 C 0.2157(3) 0.49842(16) 0.56463(14) 0.0354(6) Uani 1 1 d .
H19A H 0.2917 0.4581 0.5404 0.053 Uiso 1 1 calc R
H19B H 0.1969 0.5537 0.5259 0.053 Uiso 1 1 calc R
H19C H 0.1210 0.4632 0.5666 0.053 Uiso 1 1 calc R
H3 H 0.383(2) 0.4237(14) 0.7274(13) 0.022(6) Uiso 1 1 d .
H2 H 0.029(2) 0.4891(17) 0.7260(14) 0.033(7) Uiso 1 1 d .

loop_
_atom_site_aniso_label
_atom_site_aniso_U_11
_atom_site_aniso_U_22
_atom_site_aniso_U_33
_atom_site_aniso_U_23
_atom_site_aniso_U_13
_atom_site_aniso_U_12
N1 0.0178(9) 0.0166(9) 0.0218(8) 0.0017(7) 0.0008(6) 0.0009(7)
N2 0.0176(9) 0.0153(10) 0.0272(9) 0.0050(7) 0.0026(7) 0.0034(7)
N3 0.0163(9) 0.0177(9) 0.0280(9) 0.0043(7) 0.0036(7) 0.0033(7)
C1 0.0206(10) 0.0183(11) 0.0182(9) -0.0007(8) 0.0025(8) 0.0005(8)
C2 0.0164(10) 0.0117(10) 0.0258(10) 0.0012(8) 0.0007(8) -0.0021(8)
C3 0.0187(10) 0.0126(10) 0.0233(10) 0.0009(7) -0.0002(8) -0.0042(8)
C4 0.0223(11) 0.0192(11) 0.0250(10) 0.0025(8) -0.0034(8) -0.0007(9)
C5 0.0184(11) 0.0190(11) 0.0357(11) 0.0011(9) -0.0019(8) 0.0036(8)
C6 0.0207(10) 0.0196(11) 0.0287(11) -0.0007(8) 0.0031(8) 0.0018(9)
C7 0.0188(10) 0.0124(10) 0.0245(10) 0.0013(8) 0.0005(8) -0.0020(8)
C8 0.0230(11) 0.0215(12) 0.0227(10) 0.0021(8) 0.0006(8) -0.0004(9)
C9 0.0386(13) 0.0257(13) 0.0298(11) -0.0041(9) 0.0022(9) 0.0018(10)
C10 0.0318(13) 0.0360(14) 0.0299(12) 0.0002(9) 0.0022(9) 0.0000(10)
C11 0.0194(10) 0.0190(11) 0.0230(10) -0.0003(8) 0.0028(8) 0.0025(8)
C12 0.0271(12) 0.0332(13) 0.0260(11) 0.0002(9) 0.0035(9) -0.0031(10)
C13 0.0294(12) 0.0261(12) 0.0270(11) -0.0025(9) -0.0022(9) -0.0004(10)
C14 0.0171(10) 0.0220(12) 0.0340(12) 0.0049(9) 0.0024(8) 0.0008(8)
C15 0.0217(11) 0.0295(13) 0.0428(13) 0.0027(10) 0.0001(9) 0.0005(9)
C16 0.0277(12) 0.0523(16) 0.0337(12) 0.0104(10) 0.0095(10) 0.0040(11)
C17 0.0250(11) 0.0166(11) 0.0278(11) 0.0056(8) 0.0057(8) 0.0036(9)
C18 0.0296(12) 0.0228(13) 0.0516(14) 0.0097(10) 0.0115(10) -0.0001(10)
C19 0.0428(14) 0.0349(14) 0.0286(11) 0.0076(9) 0.0047(10) 0.0063(11)

loop_
_atom_type_symbol
_atom_type_description
_atom_type_scat_dispersion_real
_atom_type_scat_dispersion_imag
_atom_type_scat_source
C C 0.0033 0.0016 'International Tables Vol C Tables 4.2.6.8 and 6.1.1.4'
H H 0.0000 0.0000 'International Tables Vol C Tables 4.2.6.8 and 6.1.1.4'
N N 0.0061 0.0033 'International Tables Vol C Tables 4.2.6.8 and 6.1.1.4'

loop_
_geom_angle_atom_site_label_1
_geom_angle_atom_site_label_2
_geom_angle_atom_site_label_3
_geom_angle
C1 N1 C2 120.70(15)
C1 N2 C14 121.53(16)
C1 N2 H2 116.3(14)
C14 N2 H2 115.1(14)
C1 N3 C17 125.90(16)
C1 N3 H3 113.1(13)
C17 N3 H3 116.7(13)
N1 C1 N2 119.11(17)
N1 C1 N3 125.08(17)
N2 C1 N3 115.81(17)
N1 C2 C3 117.78(16)
N1 C2 C7 122.04(16)
C3 C2 C7 119.75(17)
C4 C3 C2 119.31(17)
C4 C3 C8 121.26(16)
C2 C3 C8 119.43(16)
C3 C4 C5 121.22(18)
C3 C4 H4 119.4
C5 C4 H4 119.4
C6 C5 C4 119.46(18)
C6 C5 H5 120.3
C4 C5 H5 120.3
C5 C6 C7 121.47(18)
C5 C6 H6 119.3
C7 C6 H6 119.3
C6 C7 C2 118.74(17)
C6 C7 C11 119.24(16)
C2 C7 C11 121.89(17)
C3 C8 C10 115.13(16)
C3 C8 C9 110.95(15)
C10 C8 C9 108.99(16)
C3 C8 H8 107.1
C10 C8 H8 107.1
C9 C8 H8 107.1
C8 C9 H9A 109.5
C8 C9 H9B 109.5
H9A C9 H9B 109.5
C8 C9 H9C 109.5
H9A C9 H9C 109.5
H9B C9 H9C 109.5
C8 C10 H10A 109.5
C8 C10 H10B 109.5
H10A C10 H10B 109.5
C8 C10 H10C 109.5
H10A C10 H10C 109.5
H10B C10 H10C 109.5
C7 C11 C12 112.79(16)
C7 C11 C13 109.89(15)
C12 C11 C13 110.50(16)
C7 C11 H11 107.8
C12 C11 H11 107.8
C13 C11 H11 107.8
C11 C12 H12A 109.5
C11 C12 H12B 109.5
H12A C12 H12B 109.5
C11 C12 H12C 109.5
H12A C12 H12C 109.5
H12B C12 H12C 109.5
C11 C13 H13A 109.5
C11 C13 H13B 109.5
H13A C13 H13B 109.5
C11 C13 H13C 109.5
H13A C13 H13C 109.5
H13B C13 H13C 109.5
N2 C14 C15 109.21(16)
N2 C14 C16 112.41(16)
C15 C14 C16 109.97(16)
N2 C14 H14 108.4
C15 C14 H14 108.4
C16 C14 H14 108.4
C14 C15 H15A 109.5
C14 C15 H15B 109.5
H15A C15 H15B 109.5
C14 C15 H15C 109.5
H15A C15 H15C 109.5
H15B C15 H15C 109.5
C14 C16 H16A 109.5
C14 C16 H16B 109.5
H16A C16 H16B 109.5
C14 C16 H16C 109.5
H16A C16 H16C 109.5
H16B C16 H16C 109.5
N3 C17 C18 108.24(16)
N3 C17 C19 112.48(16)
C18 C17 C19 111.62(17)
N3 C17 H17 108.1
C18 C17 H17 108.1
C19 C17 H17 108.1
C17 C18 H18A 109.5
C17 C18 H18B 109.5
H18A C18 H18B 109.5
C17 C18 H18C 109.5
H18A C18 H18C 109.5
H18B C18 H18C 109.5
C17 C19 H19A 109.5
C17 C19 H19B 109.5
H19A C19 H19B 109.5
C17 C19 H19C 109.5
H19A C19 H19C 109.5
H19B C19 H19C 109.5

loop_
_geom_bond_atom_site_label_1
_geom_bond_atom_site_label_2
_geom_bond_distance
N1 C1 1.294(2)
N1 C2 1.413(2)
N2 C1 1.373(2)
N2 C14 1.461(2)
N2 H2 0.86(2)
N3 C1 1.374(2)
N3 C17 1.472(2)
N3 H3 0.86(2)
C2 C3 1.415(3)
C2 C7 1.416(3)
C3 C4 1.389(3)
C3 C8 1.522(3)
C4 C5 1.391(3)
C4 H4 0.9500
C5 C6 1.383(3)
C5 H5 0.9500
C6 C7 1.399(3)
C6 H6 0.9500
C7 C11 1.518(3)
C8 C10 1.527(3)
C8 C9 1.528(3)
C8 H8 1.0000
C9 H9A 0.9800
C9 H9B 0.9800
C9 H9C 0.9800
C10 H10A 0.9800
C10 H10B 0.9800
C10 H10C 0.9800
C11 C12 1.529(3)
C11 C13 1.531(3)
C11 H11 1.0000
C12 H12A 0.9800
C12 H12B 0.9800
C12 H12C 0.9800
C13 H13A 0.9800
C13 H13B 0.9800
C13 H13C 0.9800
C14 C15 1.518(3)
C14 C16 1.520(3)
C14 H14 1.0000
C15 H15A 0.9800
C15 H15B 0.9800
C15 H15C 0.9800
C16 H16A 0.9800
C16 H16B 0.9800
C16 H16C 0.9800
C17 C18 1.516(3)
C17 C19 1.520(3)
C17 H17 1.0000
C18 H18A 0.9800
C18 H18B 0.9800
C18 H18C 0.9800
C19 H19A 0.9800
C19 H19B 0.9800
C19 H19C 0.9800

loop_
_geom_torsion_atom_site_label_1
_geom_torsion_atom_site_label_2
_geom_torsion_atom_site_label_3
_geom_torsion_atom_site_label_4
_geom_torsion
C2 N1 C1 N2 176.44(16)
C2 N1 C1 N3 -4.5(3)
C14 N2 C1 N1 10.4(3)
C14 N2 C1 N3 -168.74(16)
C17 N3 C1 N1 163.65(18)
C17 N3 C1 N2 -17.3(3)
C1 N1 C2 C3 114.73(19)
C1 N1 C2 C7 -72.9(2)
N1 C2 C3 C4 174.61(16)
C7 C2 C3 C4 2.0(3)
N1 C2 C3 C8 -5.1(2)
C7 C2 C3 C8 -177.62(16)
C2 C3 C4 C5 -0.3(3)
C8 C3 C4 C5 179.37(17)
C3 C4 C5 C6 -1.6(3)
C4 C5 C6 C7 1.7(3)
C5 C6 C7 C2 0.1(3)
C5 C6 C7 C11 -175.87(17)
N1 C2 C7 C6 -174.16(16)
C3 C2 C7 C6 -1.9(3)
N1 C2 C7 C11 1.7(3)
C3 C2 C7 C11 173.89(16)
C4 C3 C8 C10 -20.3(3)
C2 C3 C8 C10 159.36(17)
C4 C3 C8 C9 104.1(2)
C2 C3 C8 C9 -76.3(2)
C6 C7 C11 C12 -53.3(2)
C2 C7 C11 C12 130.92(19)
C6 C7 C11 C13 70.5(2)
C2 C7 C11 C13 -105.3(2)
C1 N2 C14 C15 -165.35(17)
C1 N2 C14 C16 72.3(2)
C1 N3 C17 C18 170.67(17)
C1 N3 C17 C19 -65.5(2)

loop_
_cod_related_entry_id
_cod_related_entry_database
_cod_related_entry_code
1 ChemSpider 4422754
